data_4078884
loop_
_publ_author_name
'Crespo, Olga'
'Gimeno, M. Concepci\'on'
'Laguna, Antonio'
'Montanel-P\'erez, Sara'
'Villacampa, M. Dolores'

_publ_section_title
;
 Facile Synthesis of Gold(III) Aryl--Carbene Metallacycles
;
_journal_issue 15
_journal_name_full Organometallics
_journal_page_first 5520
_journal_paper_doi 10.1021/om300495u
_journal_volume 31
_journal_year 2012
_chemical_formula_sum 'C18 H20 Au Cl2 N3'
_chemical_formula_weight 546.24
_chemical_name_systematic
; 
 ? 
;
_space_group_IT_number 14
_symmetry_cell_setting monoclinic
_symmetry_space_group_name_Hall '-P 2ybc'
_symmetry_space_group_name_H-M 'P 1 21/c 1'
_atom_sites_solution_hydrogens geom
_atom_sites_solution_primary direct
_atom_sites_solution_secondary difmap
_audit_creation_method SHELXL-97
_cell_angle_alpha 90.00
_cell_angle_beta 100.55(3)
_cell_angle_gamma 90.00
_cell_formula_units_Z 4
_cell_length_a 9.3000(19)
_cell_length_b 10.270(2)
_cell_length_c 20.100(4)
_cell_measurement_reflns_used 9934
_cell_measurement_temperature 100(2)
_cell_measurement_theta_max 28.5
_cell_measurement_theta_min 2.2
_cell_volume 1887.3(7)
_computing_cell_refinement 'SAINT+ 6.02 (Bruker AXS, 1999)'
_computing_data_collection 'SMART v. 5.611 (Bruker AXS, 2000)'
_computing_data_reduction 'SAINT+ 6.02 (Bruker AXS, 1999)'
_computing_molecular_graphics 'XP, SHELXTL v. 6.10 (Bruker, 2000)'
_computing_publication_material 'XCIF, SHELXTL v. 6.10 (Bruker, 2000)'
_computing_structure_refinement 'SHELXL-97 (Sheldrick, 1997)'
_computing_structure_solution 'SHELXS-97 (Sheldrick, 1990)'
_diffrn_ambient_temperature 100(2)
_diffrn_detector_area_resol_mean 8.26
_diffrn_measured_fraction_theta_full 0.991
_diffrn_measured_fraction_theta_max 0.991
_diffrn_measurement_device_type 'Bruker SMART APEX CCD system'
_diffrn_measurement_method '\w rotations with narrow frames'
_diffrn_radiation_monochromator graphite
_diffrn_radiation_source 'fine-focus sealed tube'
_diffrn_radiation_type MoK\a
_diffrn_radiation_wavelength 0.71073
_diffrn_reflns_av_R_equivalents 0.0711
_diffrn_reflns_av_sigmaI/netI 0.0518
_diffrn_reflns_limit_h_max 11
_diffrn_reflns_limit_h_min -11
_diffrn_reflns_limit_k_max 12
_diffrn_reflns_limit_k_min -12
_diffrn_reflns_limit_l_max 24
_diffrn_reflns_limit_l_min -24
_diffrn_reflns_number 16562
_diffrn_reflns_theta_full 26.00
_diffrn_reflns_theta_max 26.00
_diffrn_reflns_theta_min 2.23
_exptl_absorpt_coefficient_mu 8.082
_exptl_absorpt_correction_T_max 0.4987
_exptl_absorpt_correction_T_min 0.2472
_exptl_absorpt_correction_type multi-scan
_exptl_absorpt_process_details
;
SADABS; Area-Detector Absorption Correction. Bruker-AXS
within SAINT+ package, v. 6.02 (1999).
;
_exptl_crystal_colour colourless
_exptl_crystal_density_diffrn 1.922
_exptl_crystal_density_method 'not measured'
_exptl_crystal_description prism
_exptl_crystal_F_000 1048
_exptl_crystal_size_max 0.24
_exptl_crystal_size_mid 0.20
_exptl_crystal_size_min 0.10
_refine_diff_density_max 3.652
_refine_diff_density_min -3.193
_refine_diff_density_rms 0.270
_refine_ls_extinction_method none
_refine_ls_goodness_of_fit_ref 1.065
_refine_ls_hydrogen_treatment constr
_refine_ls_matrix_type full
_refine_ls_number_parameters 217
_refine_ls_number_reflns 3686
_refine_ls_number_restraints 0
_refine_ls_restrained_S_all 1.065
_refine_ls_R_factor_all 0.0415
_refine_ls_R_factor_gt 0.0394
_refine_ls_shift/su_max 0.001
_refine_ls_shift/su_mean 0.000
_refine_ls_structure_factor_coef Fsqd
_refine_ls_weighting_details 'calc w=1/[\s^2^(Fo^2^)+(0.0642P)^2^+0.0000P] where P=(Fo^2^+2Fc^2^)/3'
_refine_ls_weighting_scheme calc
_refine_ls_wR_factor_gt 0.0979
_refine_ls_wR_factor_ref 0.0991
_reflns_number_gt 3364
_reflns_number_total 3686
_reflns_threshold_expression >2sigma(I)
_cod_data_source_file om300495u_si_001.cif
_cod_data_source_block 'lola13as_Compund 2b in the MS'
_cod_depositor_comments
;
The following automatic conversions were performed:

'_symmetry_cell_setting' value 'Monoclinic' changed to 'monoclinic'
according to /home/saulius/struct/CIF-dictionaries/cif_core.dic
dictionary named 'cif_core.dic' version 2.4.2 from 2011-04-26.

Automatic conversion script
Id: cif_fix_values 1891 2012-01-12 08:04:46Z andrius 
;
_cod_original_sg_symbol_H-M P2(1)/c
_cod_database_code 4078884

loop_
_symmetry_equiv_pos_as_xyz
'x, y, z'
'-x, y+1/2, -z+1/2'
'-x, -y, -z'
'x, -y-1/2, z-1/2'

loop_
_atom_site_label
_atom_site_type_symbol
_atom_site_fract_x
_atom_site_fract_y
_atom_site_fract_z
_atom_site_U_iso_or_equiv
_atom_site_adp_type
_atom_site_occupancy
_atom_site_symmetry_multiplicity
_atom_site_calc_flag
_atom_site_refinement_flags
Au1 Au 0.500861(18) 0.358684(16) 0.066775(9) 0.01475(11) Uani 1 1 d .
Cl1 Cl 0.28423(12) 0.48945(11) 0.06132(6) 0.0191(3) Uani 1 1 d .
Cl2 Cl 0.35863(13) 0.17388(12) 0.03206(7) 0.0219(3) Uani 1 1 d .
C1 C 0.6969(5) 0.2677(5) 0.0710(2) 0.0170(10) Uani 1 1 d .
C2 C 0.7200(6) 0.1392(4) 0.0506(3) 0.0213(12) Uani 1 1 d .
H2 H 0.6396 0.0837 0.0344 0.026 Uiso 1 1 calc R
C3 C 0.8643(6) 0.0948(5) 0.0549(3) 0.0236(11) Uani 1 1 d .
H3 H 0.8817 0.0075 0.0429 0.028 Uiso 1 1 calc R
C4 C 0.9818(6) 0.1779(6) 0.0766(3) 0.0240(11) Uani 1 1 d .
H4 H 1.0787 0.1471 0.0781 0.029 Uiso 1 1 calc R
C5 C 0.9593(5) 0.3071(5) 0.0964(3) 0.0208(11) Uani 1 1 d .
H5 H 1.0396 0.3636 0.1115 0.025 Uiso 1 1 calc R
C6 C 0.8152(6) 0.3496(4) 0.0932(3) 0.0180(11) Uani 1 1 d .
N1 N 0.7810(4) 0.4810(4) 0.1125(2) 0.0175(9) Uani 1 1 d .
C11 C 0.8991(5) 0.5729(5) 0.1362(3) 0.0195(10) Uani 1 1 d .
C12 C 0.9487(6) 0.6541(5) 0.0897(3) 0.0228(12) Uani 1 1 d .
H12 H 0.9104 0.6487 0.0427 0.027 Uiso 1 1 calc R
C13 C 1.0588(6) 0.7451(5) 0.1159(3) 0.0274(12) Uani 1 1 d .
H13 H 1.0967 0.8032 0.0867 0.033 Uiso 1 1 calc R
C14 C 1.1101(6) 0.7477(5) 0.1848(3) 0.0323(14) Uani 1 1 d .
H14 H 1.1816 0.8097 0.2039 0.039 Uiso 1 1 calc R
C15 C 1.0562(7) 0.6594(5) 0.2254(3) 0.0296(14) Uani 1 1 d .
H15 H 1.0943 0.6614 0.2726 0.036 Uiso 1 1 calc R
N2 N 0.9510(5) 0.5688(4) 0.2020(2) 0.0236(10) Uani 1 1 d .
C17 C 0.6364(5) 0.5092(5) 0.1029(2) 0.0157(9) Uani 1 1 d .
N3 N 0.5778(5) 0.6208(4) 0.1174(2) 0.0192(9) Uani 1 1 d .
H3A H 0.4844 0.6280 0.0996 0.023 Uiso 1 1 calc R
C21 C 0.6377(5) 0.7368(5) 0.1578(3) 0.0183(10) Uani 1 1 d .
H21 H 0.7362 0.7586 0.1477 0.022 Uiso 1 1 calc R
C22 C 0.5330(6) 0.8537(4) 0.1383(3) 0.0202(12) Uani 1 1 d .
H22A H 0.4337 0.8304 0.1454 0.024 Uiso 1 1 calc R
H22B H 0.5274 0.8747 0.0899 0.024 Uiso 1 1 calc R
C23 C 0.5889(6) 0.9744(5) 0.1821(3) 0.0248(11) Uani 1 1 d .
H23A H 0.6839 1.0029 0.1716 0.030 Uiso 1 1 calc R
H23B H 0.5185 1.0469 0.1710 0.030 Uiso 1 1 calc R
C24 C 0.6073(6) 0.9431(5) 0.2576(3) 0.0242(11) Uani 1 1 d .
H24A H 0.5106 0.9238 0.2692 0.029 Uiso 1 1 calc R
H24B H 0.6486 1.0197 0.2844 0.029 Uiso 1 1 calc R
C25 C 0.7094(6) 0.8253(5) 0.2759(3) 0.0226(11) Uani 1 1 d .
H25A H 0.7167 0.8046 0.3245 0.027 Uiso 1 1 calc R
H25B H 0.8086 0.8476 0.2681 0.027 Uiso 1 1 calc R
C26 C 0.6522(6) 0.7044(5) 0.2330(3) 0.0208(11) Uani 1 1 d .
H26A H 0.7209 0.6309 0.2447 0.025 Uiso 1 1 calc R
H26B H 0.5559 0.6781 0.2429 0.025 Uiso 1 1 calc R

loop_
_atom_site_aniso_label
_atom_site_aniso_U_11
_atom_site_aniso_U_22
_atom_site_aniso_U_33
_atom_site_aniso_U_23
_atom_site_aniso_U_13
_atom_site_aniso_U_12
Au1 0.01610(15) 0.00926(15) 0.01849(16) -0.00089(6) 0.00208(10) -0.00107(6)
Cl1 0.0178(5) 0.0147(6) 0.0241(6) -0.0007(5) 0.0015(5) 0.0011(4)
Cl2 0.0210(6) 0.0130(5) 0.0313(7) -0.0055(5) 0.0040(5) -0.0043(5)
C1 0.016(2) 0.014(2) 0.021(3) 0.005(2) 0.0036(19) 0.0024(18)
C2 0.022(3) 0.014(3) 0.029(3) -0.0009(19) 0.006(2) -0.0006(18)
C3 0.027(3) 0.014(2) 0.030(3) -0.002(2) 0.006(2) 0.002(2)
C4 0.020(2) 0.020(3) 0.032(3) -0.001(2) 0.006(2) 0.004(2)
C5 0.019(2) 0.016(3) 0.025(3) 0.001(2) 0.001(2) -0.001(2)
C6 0.025(3) 0.010(2) 0.019(3) 0.0008(18) 0.003(2) 0.0019(18)
N1 0.0176(19) 0.012(2) 0.022(2) -0.0017(17) 0.0009(16) -0.0008(16)
C11 0.018(2) 0.010(2) 0.029(3) -0.002(2) 0.001(2) 0.0021(19)
C12 0.021(3) 0.016(3) 0.031(3) -0.001(2) 0.005(2) -0.0017(19)
C13 0.023(3) 0.014(3) 0.045(3) -0.001(2) 0.008(2) -0.004(2)
C14 0.023(3) 0.022(3) 0.049(4) -0.014(3) 0.000(3) -0.006(2)
C15 0.024(3) 0.026(3) 0.035(3) -0.008(2) -0.003(3) 0.003(2)
N2 0.023(2) 0.017(2) 0.028(2) -0.0053(19) -0.0031(18) 0.0002(18)
C17 0.020(2) 0.013(2) 0.016(2) 0.0016(19) 0.0058(18) -0.0009(19)
N3 0.020(2) 0.014(2) 0.023(2) -0.0042(18) 0.0016(18) -0.0005(17)
C21 0.021(2) 0.012(2) 0.022(3) -0.005(2) 0.003(2) -0.0022(19)
C22 0.026(3) 0.015(3) 0.019(3) 0.0008(18) 0.003(2) 0.0031(18)
C23 0.036(3) 0.013(2) 0.026(3) -0.003(2) 0.005(2) 0.001(2)
C24 0.029(3) 0.019(3) 0.025(3) -0.007(2) 0.004(2) 0.002(2)
C25 0.027(3) 0.015(2) 0.025(3) -0.004(2) 0.002(2) -0.002(2)
C26 0.026(2) 0.015(3) 0.020(3) 0.003(2) 0.002(2) 0.002(2)

loop_
_atom_type_symbol
_atom_type_description
_atom_type_scat_dispersion_real
_atom_type_scat_dispersion_imag
_atom_type_scat_source
C C 0.0033 0.0016 'International Tables Vol C Tables 4.2.6.8 and 6.1.1.4'
H H 0.0000 0.0000 'International Tables Vol C Tables 4.2.6.8 and 6.1.1.4'
N N 0.0061 0.0033 'International Tables Vol C Tables 4.2.6.8 and 6.1.1.4'
Cl Cl 0.1484 0.1585 'International Tables Vol C Tables 4.2.6.8 and 6.1.1.4'
Au Au -2.0133 8.8022 'International Tables Vol C Tables 4.2.6.8 and 6.1.1.4'

loop_
_geom_angle_atom_site_label_1
_geom_angle_atom_site_label_2
_geom_angle_atom_site_label_3
_geom_angle
_geom_angle_publ_flag
C1 Au1 C17 80.96(19) y
C1 Au1 Cl2 95.33(14) y
C17 Au1 Cl2 174.92(13) y
C1 Au1 Cl1 173.39(14) y
C17 Au1 Cl1 92.92(14) y
Cl2 Au1 Cl1 90.93(4) y
C6 C1 C2 120.3(5) ?
C6 C1 Au1 112.7(3) ?
C2 C1 Au1 126.9(4) ?
C3 C2 C1 118.8(5) ?
C4 C3 C2 120.4(5) ?
C3 C4 C5 121.0(5) ?
C6 C5 C4 118.0(5) ?
C1 C6 C5 121.4(4) ?
C1 C6 N1 116.6(5) ?
C5 C6 N1 122.0(5) ?
C17 N1 C6 114.8(4) ?
C17 N1 C11 125.2(4) ?
C6 N1 C11 119.9(4) ?
N2 C11 C12 125.8(5) ?
N2 C11 N1 114.8(4) ?
C12 C11 N1 119.4(5) ?
C11 C12 C13 116.9(5) ?
C14 C13 C12 118.7(5) ?
C15 C14 C13 119.1(5) ?
N2 C15 C14 124.0(6) ?
C11 N2 C15 115.4(5) ?
N3 C17 N1 126.3(4) y
N3 C17 Au1 118.8(3) y
N1 C17 Au1 114.9(3) y
C17 N3 C21 133.1(4) ?
N3 C21 C26 108.7(4) ?
N3 C21 C22 109.1(4) ?
C26 C21 C22 110.9(4) ?
C21 C22 C23 110.2(4) ?
C24 C23 C22 111.1(4) ?
C23 C24 C25 110.7(4) ?
C24 C25 C26 111.3(4) ?
C21 C26 C25 109.6(4) ?

loop_
_geom_bond_atom_site_label_1
_geom_bond_atom_site_label_2
_geom_bond_distance
_geom_bond_publ_flag
Au1 C1 2.036(5) y
Au1 C17 2.042(5) y
Au1 Cl2 2.3454(13) y
Au1 Cl1 2.4070(12) y
C1 C6 1.392(7) ?
C1 C2 1.409(7) ?
C2 C3 1.405(8) ?
C3 C4 1.393(8) ?
C4 C5 1.413(8) ?
C5 C6 1.399(7) ?
C6 N1 1.455(6) ?
N1 C17 1.354(6) y
N1 C11 1.460(6) ?
C11 N2 1.324(6) ?
C11 C12 1.392(8) ?
C12 C13 1.414(7) ?
C13 C14 1.379(8) ?
C14 C15 1.374(9) ?
C15 N2 1.369(7) ?
C17 N3 1.325(6) y
N3 C21 1.491(6) ?
C21 C26 1.529(7) ?
C21 C22 1.549(7) ?
C22 C23 1.554(7) ?
C23 C24 1.529(7) ?
C24 C25 1.540(7) ?
C25 C26 1.549(7) ?
